data_1528988
loop_
_publ_author_name
'Whittle, K.R.'
'Lumpkin, G.R.'
'Ashbrook, S.E.'

_publ_section_title
;
 Neutron diffraction and MAS NMR of cesium tungstate defect pyrochlores
;
_journal_name_full 'Journal of Solid State Chemistry'
_journal_page_first 512
_journal_page_last 521
_journal_volume 179
_journal_year 2006
_chemical_formula_sum 'Hf O2'
_space_group_IT_number 14
_symmetry_space_group_name_Hall '-P 2ybc'
_symmetry_space_group_name_H-M 'P 1 21/c 1'
_cell_angle_alpha 90
_cell_angle_beta 99.352
_cell_angle_gamma 90
_cell_formula_units_Z 4
_cell_length_a 5.118
_cell_length_b 5.1857
_cell_length_c 5.2841
_cell_volume 138.378
_citation_journal_id_ASTM JSSCBI
_cod_data_source_file Whittle_JSSCBI_2006_926.cif
_cod_data_source_block Hf1O2
_cod_original_cell_volume 138.3782
_cod_original_formula_sum 'Hf1 O2'
_cod_database_code 1528988

loop_
_symmetry_equiv_pos_as_xyz
x,y,z
-x,y+1/2,-z+1/2
-x,-y,-z
x,-y-1/2,z-1/2

loop_
_atom_site_label
_atom_site_type_symbol
_atom_site_fract_x
_atom_site_fract_y
_atom_site_fract_z
_atom_site_occupancy
_atom_site_U_iso_or_equiv
O2 O-2 0.4487 0.7581 0.4801 1 0.0
Hf1 Hf+4 0.2755 0.0397 0.208 1 0.0
O1 O-2 0.0742 0.3316 0.3467 1 0.0
